data_4072265
loop_
_publ_author_name
'Shinohara, Akihiro'
'McBee, Jennifer'
'Waterman, Rory'
'Tilley, T. Don'

_publ_section_title
;
 Paramagnetic Vanadium Silyl Complexes: Synthesis, Structure, and
 Reactivity
;
_journal_issue 21
_journal_name_full Organometallics
_journal_page_first 5717
_journal_paper_doi 10.1021/om800712k
_journal_volume 27
_journal_year 2008
_chemical_formula_moiety 'C13 H21 O2 P2 V'
_chemical_formula_sum 'C13 H21 O2 P2 V'
_chemical_formula_weight 322.18
_chemical_name_systematic
; 
 ? 
;
_space_group_IT_number 11
_symmetry_cell_setting monoclinic
_symmetry_space_group_name_Hall '-P 2yb'
_symmetry_space_group_name_H-M 'P 1 21/m 1'
_atom_sites_solution_hydrogens geom
_atom_sites_solution_primary direct
_atom_sites_solution_secondary difmap
_audit_creation_method SHELXL-97
_cell_angle_alpha 90.00
_cell_angle_beta 101.602(4)
_cell_angle_gamma 90.00
_cell_formula_units_Z 2
_cell_length_a 7.024(2)
_cell_length_b 13.185(4)
_cell_length_c 8.438(2)
_cell_measurement_reflns_used 1002
_cell_measurement_temperature 125(2)
_cell_measurement_theta_max 24.56
_cell_measurement_theta_min 3.34
_cell_volume 765.5(4)
_computing_structure_refinement 'SHELXL-97 (Sheldrick, 1997)'
_computing_structure_solution 'SHELXS-97 (Sheldrick, 1990)'
_diffrn_ambient_temperature 125(2)
_diffrn_measured_fraction_theta_full 0.967
_diffrn_measured_fraction_theta_max 0.967
_diffrn_measurement_device_type 'CCD area detector'
_diffrn_measurement_method 'phi and omega scans'
_diffrn_radiation_monochromator graphite
_diffrn_radiation_source 'fine-focus sealed tube'
_diffrn_radiation_type MoK\a
_diffrn_radiation_wavelength 0.71073
_diffrn_reflns_av_R_equivalents 0.0535
_diffrn_reflns_av_sigmaI/netI 0.0898
_diffrn_reflns_limit_h_max 6
_diffrn_reflns_limit_h_min -8
_diffrn_reflns_limit_k_max 15
_diffrn_reflns_limit_k_min -14
_diffrn_reflns_limit_l_max 8
_diffrn_reflns_limit_l_min -9
_diffrn_reflns_number 3920
_diffrn_reflns_theta_full 24.80
_diffrn_reflns_theta_max 24.80
_diffrn_reflns_theta_min 3.45
_diffrn_standards_decay_% 0
_diffrn_standards_interval_count 0
_diffrn_standards_interval_time 0
_diffrn_standards_number 0
_exptl_absorpt_coefficient_mu 0.847
_exptl_absorpt_correction_T_max 0.92
_exptl_absorpt_correction_T_min 0.86
_exptl_absorpt_correction_type multi-scan
_exptl_absorpt_process_details 'sadabs, 2004'
_exptl_crystal_colour yellow
_exptl_crystal_density_diffrn 1.398
_exptl_crystal_density_method 'not measured'
_exptl_crystal_description block
_exptl_crystal_F_000 324
_exptl_crystal_size_max 0.18
_exptl_crystal_size_mid 0.15
_exptl_crystal_size_min 0.09
_refine_diff_density_max 0.387
_refine_diff_density_min -0.352
_refine_diff_density_rms 0.063
_refine_ls_extinction_method none
_refine_ls_goodness_of_fit_ref 0.857
_refine_ls_hydrogen_treatment constr
_refine_ls_matrix_type full
_refine_ls_number_parameters 85
_refine_ls_number_reflns 1338
_refine_ls_number_restraints 0
_refine_ls_restrained_S_all 0.857
_refine_ls_R_factor_all 0.0703
_refine_ls_R_factor_gt 0.0391
_refine_ls_shift/su_max 0.001
_refine_ls_shift/su_mean 0.000
_refine_ls_structure_factor_coef Fsqd
_refine_ls_weighting_details 'calc w=1/[\s^2^(Fo^2^)+(0.0409P)^2^+0.0000P] where P=(Fo^2^+2Fc^2^)/3'
_refine_ls_weighting_scheme calc
_refine_ls_wR_factor_gt 0.0786
_refine_ls_wR_factor_ref 0.0834
_reflns_number_gt 845
_reflns_number_total 1338
_reflns_threshold_expression >2sigma(I)
_cod_data_source_file om800712k_si_004.cif
_cod_data_source_block aki11m
_cod_depositor_comments
;
The following automatic conversions were performed:

'_symmetry_cell_setting' value 'Monoclinic' changed to 'monoclinic'
according to /home/saulius/struct/CIF-dictionaries/cif_core.dic
dictionary named 'cif_core.dic' version 2.4.1 from 2010-06-29.

Automatic conversion script
Id: cif_fix_values 1715 2011-07-08 13:25:40Z adriana 
;
_cod_original_sg_symbol_H-M P2(1)/m
_cod_database_code 4072265

loop_
_symmetry_equiv_pos_as_xyz
'x, y, z'
'-x, y+1/2, -z'
'-x, -y, -z'
'x, -y-1/2, z'

loop_
_atom_site_label
_atom_site_type_symbol
_atom_site_fract_x
_atom_site_fract_y
_atom_site_fract_z
_atom_site_U_iso_or_equiv
_atom_site_adp_type
_atom_site_occupancy
_atom_site_symmetry_multiplicity
_atom_site_calc_flag
_atom_site_refinement_flags
V1 V 0.37696(11) 0.2500 0.42527(9) 0.0255(3) Uani 1 2 d S
P1 P 0.21232(14) 0.13972(7) 0.21688(11) 0.0344(3) Uani 1 1 d .
O1 O 0.7080(4) 0.1164(2) 0.3675(3) 0.0690(9) Uani 1 1 d .
C1 C 0.5770(5) 0.1661(3) 0.3889(4) 0.0397(9) Uani 1 1 d .
C5 C 0.1261(5) 0.0190(2) 0.2773(4) 0.0410(9) Uani 1 1 d .
H5A H 0.0631 -0.0177 0.1830 0.061 Uiso 1 1 calc R
H5B H 0.0354 0.0304 0.3467 0.061 Uiso 1 1 calc R
H5C H 0.2342 -0.0198 0.3343 0.061 Uiso 1 1 calc R
C2 C 0.1651(5) 0.1974(3) 0.5829(4) 0.0406(10) Uani 1 1 d .
H2A H 0.0516 0.1537 0.5482 0.049 Uiso 1 1 calc R
C3 C 0.3506(6) 0.1655(3) 0.6523(4) 0.0539(12) Uani 1 1 d .
H3A H 0.3901 0.0951 0.6770 0.065 Uiso 1 1 calc R
C6 C 0.3420(7) 0.0970(4) 0.0621(5) 0.0809(17) Uani 1 1 d .
H6A H 0.2589 0.0536 -0.0132 0.121 Uiso 1 1 calc R
H6B H 0.4562 0.0602 0.1123 0.121 Uiso 1 1 calc R
H6C H 0.3790 0.1547 0.0058 0.121 Uiso 1 1 calc R
C4 C 0.4677(8) 0.2500 0.6929(6) 0.0555(18) Uani 1 2 d S
H4A H 0.6017 0.2500 0.7547 0.067 Uiso 1 2 calc SR
C7 C -0.0076(6) 0.1968(3) 0.0941(5) 0.0791(16) Uani 1 1 d .
H7A H -0.0215 0.1732 -0.0165 0.095 Uiso 1 1 calc R
H7B H -0.1198 0.1732 0.1344 0.095 Uiso 1 1 calc R

loop_
_atom_site_aniso_label
_atom_site_aniso_U_11
_atom_site_aniso_U_22
_atom_site_aniso_U_33
_atom_site_aniso_U_23
_atom_site_aniso_U_13
_atom_site_aniso_U_12
V1 0.0268(5) 0.0279(5) 0.0219(5) 0.000 0.0054(4) 0.000
P1 0.0429(6) 0.0318(6) 0.0273(6) -0.0012(4) 0.0038(5) -0.0070(5)
O1 0.058(2) 0.085(2) 0.066(2) 0.0028(18) 0.0169(17) 0.0421(17)
C1 0.040(2) 0.045(2) 0.033(2) 0.0069(18) 0.0023(18) 0.0047(19)
C5 0.048(2) 0.029(2) 0.045(2) -0.0062(19) 0.0085(19) -0.0081(18)
C2 0.046(2) 0.052(2) 0.028(2) 0.0027(18) 0.0171(19) -0.0127(18)
C3 0.077(3) 0.058(3) 0.034(2) 0.024(2) 0.027(2) 0.024(2)
C6 0.124(4) 0.085(4) 0.046(3) -0.040(3) 0.048(3) -0.054(3)
C4 0.038(4) 0.111(6) 0.016(3) 0.000 0.001(3) 0.000
C7 0.066(3) 0.062(3) 0.086(3) 0.031(3) -0.041(3) -0.023(2)

loop_
_atom_type_symbol
_atom_type_description
_atom_type_scat_dispersion_real
_atom_type_scat_dispersion_imag
_atom_type_scat_source
C C 0.0033 0.0016 'International Tables Vol C Tables 4.2.6.8 and 6.1.1.4'
H H 0.0000 0.0000 'International Tables Vol C Tables 4.2.6.8 and 6.1.1.4'
O O 0.0106 0.0060 'International Tables Vol C Tables 4.2.6.8 and 6.1.1.4'
P P 0.1023 0.0942 'International Tables Vol C Tables 4.2.6.8 and 6.1.1.4'
V V 0.3005 0.5294 'International Tables Vol C Tables 4.2.6.8 and 6.1.1.4'

loop_
_geom_angle_atom_site_label_1
_geom_angle_atom_site_label_2
_geom_angle_atom_site_label_3
_geom_angle
_geom_angle_site_symmetry_1
_geom_angle_site_symmetry_3
C1 V1 C1 72.9(2) . 4_565
C1 V1 C4 95.51(16) . .
C1 V1 C4 95.51(16) 4_565 .
C1 V1 C3 92.31(15) . .
C1 V1 C3 128.83(17) 4_565 .
C4 V1 C3 36.07(12) . .
C1 V1 C3 128.83(17) . 4_565
C1 V1 C3 92.31(15) 4_565 4_565
C4 V1 C3 36.07(12) . 4_565
C3 V1 C3 59.2(2) . 4_565
C1 V1 C2 150.99(14) . 4_565
C1 V1 C2 121.03(14) 4_565 4_565
C4 V1 C2 59.80(16) . 4_565
C3 V1 C2 58.87(13) . 4_565
C3 V1 C2 35.37(12) 4_565 4_565
C1 V1 C2 121.03(14) . .
C1 V1 C2 150.99(14) 4_565 .
C4 V1 C2 59.80(16) . .
C3 V1 C2 35.37(12) . .
C3 V1 C2 58.87(13) 4_565 .
C2 V1 C2 35.18(18) 4_565 .
C1 V1 P1 77.71(12) . .
C1 V1 P1 120.60(12) 4_565 .
C4 V1 P1 138.17(7) . .
C3 V1 P1 102.36(12) . .
C3 V1 P1 144.51(12) 4_565 .
C2 V1 P1 109.62(10) 4_565 .
C2 V1 P1 88.20(9) . .
C1 V1 P1 120.60(12) . 4_565
C1 V1 P1 77.71(12) 4_565 4_565
C4 V1 P1 138.17(7) . 4_565
C3 V1 P1 144.51(12) . 4_565
C3 V1 P1 102.36(12) 4_565 4_565
C2 V1 P1 88.20(9) 4_565 4_565
C2 V1 P1 109.62(10) . 4_565
P1 V1 P1 74.84(5) . 4_565
C5 P1 C6 99.97(18) . .
C5 P1 C7 103.14(16) . .
C6 P1 C7 101.9(2) . .
C5 P1 V1 117.80(12) . .
C6 P1 V1 118.46(14) . .
C7 P1 V1 113.11(14) . .
O1 C1 V1 177.4(3) . .
P1 C5 H5A 109.5 . .
P1 C5 H5B 109.5 . .
H5A C5 H5B 109.5 . .
P1 C5 H5C 109.5 . .
H5A C5 H5C 109.5 . .
H5B C5 H5C 109.5 . .
C3 C2 C2 107.7(2) . 4_565
C3 C2 V1 70.8(2) . .
C2 C2 V1 72.41(9) 4_565 .
C3 C2 H2A 126.1 . .
C2 C2 H2A 126.1 4_565 .
V1 C2 H2A 126.1 . .
C2 C3 C4 108.8(4) . .
C2 C3 V1 73.8(2) . .
C4 C3 V1 70.6(3) . .
C2 C3 H3A 125.5 . .
C4 C3 H3A 125.5 . .
V1 C3 H3A 125.5 . .
P1 C6 H6A 109.5 . .
P1 C6 H6B 109.5 . .
H6A C6 H6B 109.5 . .
P1 C6 H6C 109.5 . .
H6A C6 H6C 109.5 . .
H6B C6 H6C 109.5 . .
C3 C4 C3 106.9(5) . 4_565
C3 C4 V1 73.4(3) . .
C3 C4 V1 73.4(3) 4_565 .
C3 C4 H4A 126.2 . .
C3 C4 H4A 126.2 4_565 .
V1 C4 H4A 126.2 . .
C7 C7 P1 114.14(12) 4_565 .
C7 C7 H7A 108.7 4_565 .
P1 C7 H7A 108.7 . .
C7 C7 H7B 108.7 4_565 .
P1 C7 H7B 108.7 . .
H7A C7 H7B 107.6 . .

loop_
_geom_bond_atom_site_label_1
_geom_bond_atom_site_label_2
_geom_bond_distance
_geom_bond_site_symmetry_2
V1 C1 1.861(4) .
V1 C1 1.861(4) 4_565
V1 C4 2.220(5) .
V1 C3 2.255(4) .
V1 C3 2.255(4) 4_565
V1 C2 2.294(3) 4_565
V1 C2 2.294(3) .
V1 P1 2.3929(12) .
V1 P1 2.3929(12) 4_565
P1 C5 1.813(3) .
P1 C6 1.825(4) .
P1 C7 1.839(4) .
O1 C1 1.173(4) .
C5 H5A 0.9600 .
C5 H5B 0.9600 .
C5 H5C 0.9600 .
C2 C3 1.382(5) .
C2 C2 1.386(7) 4_565
C2 H2A 0.9800 .
C3 C4 1.386(5) .
C3 H3A 0.9800 .
C6 H6A 0.9600 .
C6 H6B 0.9600 .
C6 H6C 0.9600 .
C4 C3 1.386(5) 4_565
C4 H4A 0.9800 .
C7 C7 1.404(8) 4_565
C7 H7A 0.9700 .
C7 H7B 0.9700 .

loop_
_geom_torsion_atom_site_label_1
_geom_torsion_atom_site_label_2
_geom_torsion_atom_site_label_3
_geom_torsion_atom_site_label_4
_geom_torsion
_geom_torsion_site_symmetry_1
_geom_torsion_site_symmetry_4
C1 V1 P1 C5 85.35(17) . .
C1 V1 P1 C5 146.75(18) 4_565 .
C4 V1 P1 C5 0.9(2) . .
C3 V1 P1 C5 -4.34(18) . .
C3 V1 P1 C5 -57.8(2) 4_565 .
C2 V1 P1 C5 -65.41(16) 4_565 .
C2 V1 P1 C5 -36.97(16) . .
P1 V1 P1 C5 -147.87(13) 4_565 .
C1 V1 P1 C6 -35.2(2) . .
C1 V1 P1 C6 26.2(2) 4_565 .
C4 V1 P1 C6 -119.7(3) . .
C3 V1 P1 C6 -124.9(2) . .
C3 V1 P1 C6 -178.3(3) 4_565 .
C2 V1 P1 C6 174.0(2) 4_565 .
C2 V1 P1 C6 -157.5(2) . .
P1 V1 P1 C6 91.57(19) 4_565 .
C1 V1 P1 C7 -154.36(19) . .
C1 V1 P1 C7 -93.0(2) 4_565 .
C4 V1 P1 C7 121.2(2) . .
C3 V1 P1 C7 115.96(19) . .
C3 V1 P1 C7 62.5(3) 4_565 .
C2 V1 P1 C7 54.89(18) 4_565 .
C2 V1 P1 C7 83.32(18) . .
P1 V1 P1 C7 -27.57(16) 4_565 .
C1 V1 C1 O1 21(7) 4_565 .
C4 V1 C1 O1 -73(7) . .
C3 V1 C1 O1 -109(7) . .
C3 V1 C1 O1 -58(7) 4_565 .
C2 V1 C1 O1 -103(7) 4_565 .
C2 V1 C1 O1 -131(7) . .
P1 V1 C1 O1 149(7) . .
P1 V1 C1 O1 85(7) 4_565 .
C1 V1 C2 C3 40.0(3) . .
C1 V1 C2 C3 -72.1(4) 4_565 .
C4 V1 C2 C3 -37.3(2) . .
C3 V1 C2 C3 -79.4(3) 4_565 .
C2 V1 C2 C3 -116.6(2) 4_565 .
P1 V1 C2 C3 114.5(2) . .
P1 V1 C2 C3 -172.3(2) 4_565 .
C1 V1 C2 C2 156.63(16) . 4_565
C1 V1 C2 C2 44.5(3) 4_565 4_565
C4 V1 C2 C2 79.37(8) . 4_565
C3 V1 C2 C2 116.6(2) . 4_565
C3 V1 C2 C2 37.19(14) 4_565 4_565
P1 V1 C2 C2 -128.89(4) . 4_565
P1 V1 C2 C2 -55.69(4) 4_565 4_565
C2 C2 C3 C4 -1.1(4) 4_565 .
V1 C2 C3 C4 62.3(3) . .
C2 C2 C3 V1 -63.44(10) 4_565 .
C1 V1 C3 C2 -146.6(2) . .
C1 V1 C3 C2 143.7(2) 4_565 .
C4 V1 C3 C2 117.3(4) . .
C3 V1 C3 C2 78.5(2) 4_565 .
C2 V1 C3 C2 37.0(2) 4_565 .
P1 V1 C3 C2 -68.6(2) . .
P1 V1 C3 C2 12.5(4) 4_565 .
C1 V1 C3 C4 96.2(3) . .
C1 V1 C3 C4 26.4(3) 4_565 .
C3 V1 C3 C4 -38.8(3) 4_565 .
C2 V1 C3 C4 -80.3(3) 4_565 .
C2 V1 C3 C4 -117.3(4) . .
P1 V1 C3 C4 174.1(2) . .
P1 V1 C3 C4 -104.7(3) 4_565 .
C2 C3 C4 C3 1.8(6) . 4_565
V1 C3 C4 C3 66.2(4) . 4_565
C2 C3 C4 V1 -64.4(3) . .
C1 V1 C4 C3 -86.4(3) . .
C1 V1 C4 C3 -159.6(3) 4_565 .
C3 V1 C4 C3 114.0(5) 4_565 .
C2 V1 C4 C3 77.5(3) 4_565 .
C2 V1 C4 C3 36.5(2) . .
P1 V1 C4 C3 -8.7(4) . .
P1 V1 C4 C3 122.66(19) 4_565 .
C1 V1 C4 C3 159.6(3) . 4_565
C1 V1 C4 C3 86.4(3) 4_565 4_565
C3 V1 C4 C3 -114.0(5) . 4_565
C2 V1 C4 C3 -36.5(2) 4_565 4_565
C2 V1 C4 C3 -77.5(3) . 4_565
P1 V1 C4 C3 -122.66(19) . 4_565
P1 V1 C4 C3 8.7(4) 4_565 4_565
C5 P1 C7 C7 152.10(12) . 4_565
C6 P1 C7 C7 -104.54(15) . 4_565
V1 P1 C7 C7 23.76(13) . 4_565
